data_4021719
loop_
_publ_author_name
'Timothy J. Donohoe'
'Robert M. Harris'
'Sam Butterworth'
'Jeremy N. Burrows'
'Andrew Cowley'
'Jeremy S. Parker'

_publ_section_title
;
 New Osmium-Based Reagent for the Dihydroxylation of Alkenes
;
_journal_name_full 'Journal of Organic Chemistry'
_journal_page_first 4481
_journal_page_last 4489
_journal_paper_doi 10.1021/jo060301c
_journal_volume 71
_journal_year 2006
_chemical_compound_source
;
synthesis as described
;
_chemical_formula_moiety ' C22 H30 N2 O2 Os1 '
_chemical_formula_sum 'C22 H30 N2 O2 Os'
_chemical_formula_weight 544.69
_chemical_name_systematic
; 
? 
;
_space_group_IT_number 88
_symmetry_cell_setting tetragonal
_symmetry_space_group_name_Hall '-I 4ad'
_symmetry_space_group_name_H-M 'I 41/a :2'
_atom_sites_solution_hydrogens geom
_atom_sites_solution_primary direct
_cell_angle_alpha 90
_cell_angle_beta 90
_cell_angle_gamma 90
_cell_formula_units_Z 16
_cell_length_a 19.1714(2)
_cell_length_b 19.1714(2)
_cell_length_c 23.3900(3)
_cell_measurement_reflns_used 61543
_cell_measurement_temperature 150
_cell_measurement_theta_max 28
_cell_measurement_theta_min 5
_cell_volume 8596.82(17)
_computing_cell_refinement
; 
KappaCCD software 'DENZO' (Otwinowski & Minor, 1996) 
;
_computing_data_collection
; 
KappaCCD software 'Collect' (Nonius, 2000) 
;
_computing_data_reduction
; 
KappaCCD software 'DENZO' (Otwinowski & Minor, 1996) 
;
_computing_publication_material
; 
CRYSTALS (Watkin et al, 2001) 
;
_computing_structure_refinement
; 
CRYSTALS (Watkin et al, 2001) 
;
_computing_structure_solution 'SIR92 (Giacovazzo et al, 1992)'
_diffrn_ambient_temperature 150
_diffrn_measured_fraction_theta_full 1.000
_diffrn_measured_fraction_theta_max 1.000
_diffrn_measurement_device_type
; 
Nonius KappaCCD 
;
_diffrn_measurement_method \w
_diffrn_radiation_monochromator graphite
_diffrn_radiation_type 'Mo K\a'
_diffrn_radiation_wavelength 0.71073
_diffrn_reflns_av_R_equivalents 0.081
_diffrn_reflns_limit_h_max 24
_diffrn_reflns_limit_h_min -24
_diffrn_reflns_limit_k_max 24
_diffrn_reflns_limit_k_min -24
_diffrn_reflns_limit_l_max 30
_diffrn_reflns_limit_l_min -30
_diffrn_reflns_number 61543
_diffrn_reflns_theta_full 27.491
_diffrn_reflns_theta_max 27.491
_diffrn_reflns_theta_min 5.105
_diffrn_standards_decay_% 0.00
_diffrn_standards_interval_count 0
_diffrn_standards_interval_time 0
_diffrn_standards_number 0
_exptl_absorpt_coefficient_mu 5.951
_exptl_absorpt_correction_T_max 0.62
_exptl_absorpt_correction_T_min 0.49
_exptl_absorpt_correction_type multi-scan
_exptl_absorpt_process_details
; 
 Denzo/Scalepack (Otwinowski & Minor, 1996) 
;
_exptl_crystal_colour ' dark red '
_exptl_crystal_density_diffrn 1.683
_exptl_crystal_description ' fragment '
_exptl_crystal_F_000 4288
_exptl_crystal_size_max 0.12
_exptl_crystal_size_mid 0.08
_exptl_crystal_size_min 0.08
_refine_diff_density_max 1.15
_refine_diff_density_min -1.13
_refine_ls_extinction_method None
_refine_ls_goodness_of_fit_ref 1.0711
_refine_ls_hydrogen_treatment noref
_refine_ls_matrix_type full
_refine_ls_number_parameters 244
_refine_ls_number_reflns 3547
_refine_ls_number_restraints 0
_refine_ls_R_factor_all 0.0431
_refine_ls_R_factor_gt 0.0272
_refine_ls_shift/su_max 0.002355
_refine_ls_structure_factor_coef F
_refine_ls_weighting_details
;
 Method, part 1, Chebychev polynomial, (Watkin, 1994, Prince, 1982) 
 [weight] = 1.0/[A~0~*T~0~(x)+A~1~*T~1~(x) ... +A~n-1~]*T~n-1~(x)] 
 where A~i~ are the Chebychev coefficients listed below and x= Fcalc/Fmax 
 Method = Robust Weighting (Prince, 1982) 
 W = [weight] * [1-(deltaF/6*sigmaF)^2^]^2^ 
 A~i~ are: 
 0.235 0.120 0.765E-01 
;
_refine_ls_weighting_scheme calc
_refine_ls_wR_factor_all 0.0510
_refine_ls_wR_factor_gt 0.0299
_refine_ls_wR_factor_ref 0.0299
_reflns_limit_h_max 17
_reflns_limit_h_min -17
_reflns_limit_k_max 24
_reflns_limit_k_min 0
_reflns_limit_l_max 30
_reflns_limit_l_min 0
_reflns_number_gt 3547
_reflns_number_total 4899
_reflns_threshold_expression I>3.00u(I)
_cod_data_source_file jo060301csi20060221_055007.cif
_cod_depositor_comments
;
The following automatic conversions were performed:
'_symmetry_cell_setting' value 'Tetragonal' changed to 'tetragonal'
according to '/home/saulius/struct/CIF-dictionaries/cif_core.dic'
dictionary named 'cif_core.dic' version 2.4.1 from 2010-06-29.

Automatic conversion script
Id: cif_fix_enum 1527 2010-12-29 10:47:43Z saulius 
;
_cod_original_sg_symbol_H-M 'I 41/a '
_cod_original_formula_sum ' C22 H30 N2 O2 Os1 '
_cod_database_code 4021719

loop_
_symmetry_equiv_pos_as_xyz
x,y,z
-x,-y,-z
x+1/2,y+1/2,z+1/2
-x+1/2,-y+1/2,-z+1/2
-y+3/4,x+1/4,z+1/4
y+3/4,-x+1/4,-z+1/4
-y+5/4,x+3/4,z+3/4
y+5/4,-x+3/4,-z+3/4
-x+1/2,-y,z+1/2
x+1/2,y,-z+1/2
-x+1,-y+1/2,z+1
x+1,y+1/2,-z+1
y+3/4,-x+3/4,z+3/4
-y+3/4,x+3/4,-z+3/4
y+5/4,-x+5/4,z+5/4
-y+5/4,x+5/4,-z+5/4

loop_
_atom_site_label
_atom_site_type_symbol
_atom_site_fract_x
_atom_site_fract_y
_atom_site_fract_z
_atom_site_U_iso_or_equiv
_atom_site_occupancy
_atom_site_adp_type
Os1 Os 0.108654(9) 0.135683(9) 0.388810(7) 0.0270 1.0000 Uani
O1 O 0.02810(17) 0.14512(19) 0.42046(16) 0.0402 1.0000 Uani
O2 O 0.11657(19) 0.0980(2) 0.32218(15) 0.0417 1.0000 Uani
N1 N 0.16052(18) 0.21851(19) 0.39702(15) 0.0248 1.0000 Uani
C1 C 0.2138(2) 0.2202(2) 0.44280(19) 0.0255 1.0000 Uani
C2 C 0.2397(2) 0.1450(2) 0.44861(17) 0.0254 1.0000 Uani
N2 N 0.17811(19) 0.10058(19) 0.43776(16) 0.0279 1.0000 Uani
C3 C 0.1558(2) 0.2805(2) 0.35806(19) 0.0261 1.0000 Uani
C4 C 0.1614(3) 0.3491(3) 0.3917(2) 0.0407 1.0000 Uani
C5 C 0.0866(3) 0.2795(3) 0.3267(2) 0.0374 1.0000 Uani
C6 C 0.2152(3) 0.2750(3) 0.3149(2) 0.0438 1.0000 Uani
C7 C 0.1857(2) 0.2486(2) 0.49972(19) 0.0287 1.0000 Uani
C8 C 0.2337(3) 0.2627(3) 0.5429(2) 0.0371 1.0000 Uani
C9 C 0.2110(4) 0.2887(3) 0.5956(2) 0.0462 1.0000 Uani
C10 C 0.1406(4) 0.3007(3) 0.6051(2) 0.0498 1.0000 Uani
C11 C 0.0939(3) 0.2860(3) 0.5626(3) 0.0497 1.0000 Uani
C12 C 0.1153(3) 0.2602(3) 0.5099(2) 0.0389 1.0000 Uani
C13 C 0.1749(2) 0.0306(2) 0.4666(2) 0.0303 1.0000 Uani
C14 C 0.2399(3) -0.0119(3) 0.4521(3) 0.0533 1.0000 Uani
C15 C 0.1124(3) -0.0100(3) 0.4451(3) 0.0623 1.0000 Uani
C16 C 0.1703(5) 0.0421(3) 0.5305(3) 0.0816 1.0000 Uani
C17 C 0.3009(2) 0.1317(2) 0.40876(19) 0.0280 1.0000 Uani
C18 C 0.3681(2) 0.1461(2) 0.4288(2) 0.0301 1.0000 Uani
C19 C 0.4254(2) 0.1433(3) 0.3932(2) 0.0361 1.0000 Uani
C20 C 0.4171(3) 0.1261(2) 0.3358(2) 0.0355 1.0000 Uani
C21 C 0.3513(3) 0.1101(3) 0.3157(2) 0.0341 1.0000 Uani
C22 C 0.2935(2) 0.1132(3) 0.35142(19) 0.0322 1.0000 Uani
H11 H 0.2524 0.2529 0.4325 0.0306 1.0000 Uiso
H21 H 0.2588 0.1343 0.4874 0.0304 1.0000 Uiso
H41 H 0.1582 0.3894 0.3646 0.0488 1.0000 Uiso
H42 H 0.2072 0.3508 0.4121 0.0488 1.0000 Uiso
H43 H 0.1226 0.3518 0.4201 0.0488 1.0000 Uiso
H51 H 0.0836 0.3209 0.3008 0.0448 1.0000 Uiso
H52 H 0.0476 0.2812 0.3550 0.0448 1.0000 Uiso
H53 H 0.0829 0.2358 0.3036 0.0448 1.0000 Uiso
H61 H 0.2135 0.3158 0.2883 0.0526 1.0000 Uiso
H62 H 0.2609 0.2749 0.3356 0.0526 1.0000 Uiso
H63 H 0.2103 0.2308 0.2926 0.0526 1.0000 Uiso
H81 H 0.2845 0.2542 0.5362 0.0445 1.0000 Uiso
H91 H 0.2457 0.2987 0.6265 0.0554 1.0000 Uiso
H101 H 0.1243 0.3198 0.6425 0.0597 1.0000 Uiso
H111 H 0.0431 0.2939 0.5697 0.0597 1.0000 Uiso
H121 H 0.0801 0.2500 0.4795 0.0467 1.0000 Uiso
H141 H 0.2373 -0.0583 0.4715 0.0640 1.0000 Uiso
H142 H 0.2823 0.0137 0.4656 0.0640 1.0000 Uiso
H143 H 0.2427 -0.0187 0.4098 0.0640 1.0000 Uiso
H151 H 0.1107 -0.0564 0.4645 0.0748 1.0000 Uiso
H152 H 0.0688 0.0166 0.4538 0.0748 1.0000 Uiso
H153 H 0.1165 -0.0168 0.4029 0.0748 1.0000 Uiso
H161 H 0.1681 -0.0040 0.5504 0.0979 1.0000 Uiso
H162 H 0.2124 0.0683 0.5438 0.0979 1.0000 Uiso
H163 H 0.1274 0.0696 0.5396 0.0979 1.0000 Uiso
H181 H 0.3748 0.1586 0.4700 0.0361 1.0000 Uiso
H191 H 0.4729 0.1536 0.4086 0.0433 1.0000 Uiso
H201 H 0.4582 0.1253 0.3094 0.0426 1.0000 Uiso
H211 H 0.3452 0.0961 0.2748 0.0410 1.0000 Uiso
H221 H 0.2462 0.1020 0.3359 0.0387 1.0000 Uiso

loop_
_atom_site_aniso_label
_atom_site_aniso_U_11
_atom_site_aniso_U_22
_atom_site_aniso_U_33
_atom_site_aniso_U_23
_atom_site_aniso_U_13
_atom_site_aniso_U_12
Os1 0.02343(9) 0.03067(10) 0.02681(9) 0.00149(7) -0.00394(6) -0.00451(6)
O1 0.0223(16) 0.048(2) 0.051(2) 0.0093(17) -0.0028(15) -0.0049(14)
O2 0.042(2) 0.050(2) 0.0329(18) -0.0036(16) -0.0098(15) -0.0107(17)
N1 0.0233(17) 0.0273(18) 0.0237(18) 0.0023(14) 0.0010(14) -0.0014(14)
C1 0.0218(19) 0.026(2) 0.028(2) 0.0001(17) 0.0002(16) -0.0048(16)
C2 0.023(2) 0.031(2) 0.022(2) 0.0020(17) -0.0045(16) -0.0013(16)
N2 0.0274(18) 0.0278(19) 0.0283(18) -0.0001(15) -0.0005(15) -0.0017(15)
C3 0.0223(19) 0.025(2) 0.031(2) 0.0101(17) 0.0009(17) -0.0004(16)
C4 0.042(3) 0.032(2) 0.048(3) 0.008(2) -0.004(2) 0.000(2)
C5 0.029(2) 0.043(3) 0.040(3) 0.011(2) -0.003(2) 0.001(2)
C6 0.027(2) 0.058(3) 0.046(3) 0.024(3) 0.011(2) 0.007(2)
C7 0.036(2) 0.023(2) 0.027(2) -0.0012(16) 0.0013(18) -0.0009(17)
C8 0.046(3) 0.035(2) 0.031(2) -0.007(2) -0.005(2) 0.006(2)
C9 0.078(4) 0.029(2) 0.031(3) -0.008(2) -0.004(3) 0.000(3)
C10 0.075(4) 0.041(3) 0.033(3) -0.013(2) 0.019(3) -0.013(3)
C11 0.050(3) 0.042(3) 0.057(4) -0.015(3) 0.027(3) -0.011(2)
C12 0.033(2) 0.042(3) 0.042(3) -0.014(2) 0.011(2) -0.010(2)
C13 0.036(2) 0.024(2) 0.031(2) 0.0038(17) 0.0014(19) -0.0015(18)
C14 0.056(4) 0.032(3) 0.072(4) 0.011(3) 0.011(3) 0.009(2)
C15 0.059(4) 0.031(3) 0.097(5) 0.019(3) -0.018(4) -0.018(3)
C16 0.173(9) 0.044(3) 0.027(3) 0.004(3) 0.033(4) -0.029(4)
C17 0.025(2) 0.029(2) 0.030(2) -0.0006(17) -0.0017(17) 0.0033(16)
C18 0.025(2) 0.033(2) 0.032(2) 0.0016(18) -0.0029(17) -0.0005(17)
C19 0.026(2) 0.034(2) 0.049(3) 0.009(2) -0.002(2) 0.0038(18)
C20 0.035(3) 0.029(2) 0.042(3) 0.009(2) 0.009(2) 0.0083(19)
C21 0.041(3) 0.032(2) 0.029(2) 0.0006(18) 0.006(2) 0.011(2)
C22 0.031(2) 0.038(2) 0.028(2) -0.0012(19) -0.0024(18) 0.0031(19)

loop_
_atom_type_symbol
_atom_type_scat_dispersion_real
_atom_type_scat_dispersion_imag
_atom_type_scat_Cromer_Mann_a1
_atom_type_scat_Cromer_Mann_b1
_atom_type_scat_Cromer_Mann_a2
_atom_type_scat_Cromer_Mann_b2
_atom_type_scat_Cromer_Mann_a3
_atom_type_scat_Cromer_Mann_b3
_atom_type_scat_Cromer_Mann_a4
_atom_type_scat_Cromer_Mann_b4
_atom_type_scat_Cromer_Mann_c
_atom_type_scat_source
'C   ' 0.0033 0.0016 2.3100 20.8439 1.0200 10.2075 1.5886 0.5687 0.8650 51.6512 0.2156 International_Tables_Vol_IV_Table_2.2B
'H   ' 0.0000 0.0000 0.4930 10.5109 0.3229 26.1257 0.1402 3.1424 0.0408 57.7998 0.0030 International_Tables_Vol_IV_Table_2.2B
'N   ' 0.0061 0.0033 12.2126 0.0057 3.1322 9.8933 2.0125 28.9975 1.1663 0.5826 -11.5290 International_Tables_Vol_IV_Table_2.2B
'O   ' 0.0106 0.0060 3.0485 13.2771 2.2868 5.7011 1.5463 0.3239 0.8670 32.9089 0.2508 International_Tables_Vol_IV_Table_2.2B
'Os  ' -1.2165 7.6030 28.1894 1.6290 16.1550 8.9795 14.9305 0.3827 5.6759 48.1647 11.0005 International_Tables_Vol_IV_Table_2.2B

loop_
_geom_angle_atom_site_label_1
_geom_angle_atom_site_label_2
_geom_angle_atom_site_label_3
_geom_angle
_geom_angle_publ_flag
N2 Os1 N1 82.29(16) yes
N2 Os1 O2 109.76(17) yes
N1 Os1 O2 113.50(16) yes
N2 Os1 O1 114.26(17) yes
N1 Os1 O1 109.94(16) yes
O2 Os1 O1 120.76(17) yes
C3 N1 C1 117.6(3) yes
C3 N1 Os1 125.1(3) yes
C1 N1 Os1 117.1(3) yes
H11 C1 C7 104.109 no
H11 C1 C2 111.877 no
C7 C1 C2 111.8(4) yes
H11 C1 N1 110.514 no
C7 C1 N1 113.1(3) yes
C2 C1 N1 105.6(3) yes
H21 C2 C17 103.884 no
H21 C2 N2 109.273 no
C17 C2 N2 114.5(4) yes
H21 C2 C1 113.142 no
C17 C2 C1 110.7(3) yes
N2 C2 C1 105.5(3) yes
C13 N2 Os1 124.3(3) yes
C13 N2 C2 118.0(3) yes
Os1 N2 C2 117.7(3) yes
C6 C3 C5 109.4(4) yes
C6 C3 C4 110.2(4) yes
C5 C3 C4 108.6(4) yes
C6 C3 N1 107.6(3) yes
C5 C3 N1 109.6(3) yes
C4 C3 N1 111.3(4) yes
H43 C4 H42 109.476 no
H43 C4 H41 109.477 no
H42 C4 H41 109.475 no
H43 C4 C3 109.467 no
H42 C4 C3 109.466 no
H41 C4 C3 109.467 no
H53 C5 H52 109.476 no
H53 C5 H51 109.476 no
H52 C5 H51 109.476 no
H53 C5 C3 109.467 no
H52 C5 C3 109.467 no
H51 C5 C3 109.466 no
H63 C6 H62 109.476 no
H63 C6 H61 109.476 no
H62 C6 H61 109.475 no
H63 C6 C3 109.467 no
H62 C6 C3 109.467 no
H61 C6 C3 109.467 no
C12 C7 C8 119.1(4) yes
C12 C7 C1 123.1(4) yes
C8 C7 C1 117.8(4) yes
H81 C8 C9 119.882 no
H81 C8 C7 119.883 no
C9 C8 C7 120.2(5) yes
H91 C9 C10 119.949 no
H91 C9 C8 119.949 no
C10 C9 C8 120.1(5) yes
H101 C10 C11 120.403 no
H101 C10 C9 120.402 no
C11 C10 C9 119.2(5) yes
H111 C11 C12 119.179 no
H111 C11 C10 119.180 no
C12 C11 C10 121.6(5) yes
H121 C12 C7 120.149 no
H121 C12 C11 120.149 no
C7 C12 C11 119.7(5) yes
C16 C13 C15 110.9(5) yes
C16 C13 C14 110.1(6) yes
C15 C13 C14 107.4(5) yes
C16 C13 N2 108.4(4) yes
C15 C13 N2 110.0(4) yes
C14 C13 N2 110.1(4) yes
H143 C14 H142 109.476 no
H143 C14 H141 109.477 no
H142 C14 H141 109.476 no
H143 C14 C13 109.466 no
H142 C14 C13 109.465 no
H141 C14 C13 109.466 no
H153 C15 H152 109.476 no
H153 C15 H151 109.475 no
H152 C15 H151 109.476 no
H153 C15 C13 109.466 no
H152 C15 C13 109.467 no
H151 C15 C13 109.467 no
H163 C16 H162 109.477 no
H163 C16 H161 109.477 no
H162 C16 H161 109.475 no
H163 C16 C13 109.467 no
H162 C16 C13 109.466 no
H161 C16 C13 109.466 no
C22 C17 C18 117.8(4) yes
C22 C17 C2 123.7(4) yes
C18 C17 C2 118.2(4) yes
H181 C18 C19 119.243 no
H181 C18 C17 119.243 no
C19 C18 C17 121.5(4) yes
H191 C19 C20 119.950 no
H191 C19 C18 119.950 no
C20 C19 C18 120.1(4) yes
H201 C20 C21 120.496 no
H201 C20 C19 120.496 no
C21 C20 C19 119.0(4) yes
H211 C21 C22 119.488 no
H211 C21 C20 119.488 no
C22 C21 C20 121.0(4) yes
H221 C22 C21 119.735 no
H221 C22 C17 119.734 no
C21 C22 C17 120.5(4) yes

loop_
_geom_bond_atom_site_label_1
_geom_bond_atom_site_label_2
_geom_bond_distance
_geom_bond_publ_flag
Os1 N2 1.881(4) yes
Os1 N1 1.883(4) yes
Os1 O2 1.724(4) yes
Os1 O1 1.722(3) yes
N1 C3 1.501(5) yes
N1 C1 1.480(5) yes
C1 H11 1.000 no
C1 C7 1.536(6) yes
C1 C2 1.531(6) yes
C2 H21 1.000 no
C2 C17 1.519(6) yes
C2 N2 1.478(5) yes
N2 C13 1.503(6) yes
C3 C6 1.525(6) yes
C3 C5 1.518(6) yes
C3 C4 1.535(7) yes
C4 H43 1.000 no
C4 H42 1.000 no
C4 H41 1.000 no
C5 H53 1.000 no
C5 H52 1.000 no
C5 H51 1.000 no
C6 H63 1.000 no
C6 H62 1.000 no
C6 H61 1.000 no
C7 C12 1.389(7) yes
C7 C8 1.391(7) yes
C8 H81 1.000 no
C8 C9 1.399(7) yes
C9 H91 1.000 no
C9 C10 1.387(9) yes
C10 H101 1.000 no
C10 C11 1.366(9) yes
C11 H111 1.000 no
C11 C12 1.390(7) yes
C12 H121 1.000 no
C13 C16 1.515(7) yes
C13 C15 1.513(7) yes
C13 C14 1.526(7) yes
C14 H143 1.000 no
C14 H142 1.000 no
C14 H141 1.000 no
C15 H153 1.000 no
C15 H152 1.000 no
C15 H151 1.000 no
C16 H163 1.000 no
C16 H162 1.000 no
C16 H161 1.000 no
C17 C22 1.395(6) yes
C17 C18 1.400(6) yes
C18 H181 1.000 no
C18 C19 1.379(7) yes
C19 H191 1.000 no
C19 C20 1.393(7) yes
C20 H201 1.000 no
C20 C21 1.380(7) yes
C21 H211 1.000 no
C21 C22 1.389(7) yes
C22 H221 1.000 no
